data_4003600
loop_
_publ_author_name
'Gosselin, Eric J.'
'Decker, Gerald E.'
'McNichols, Brett W.'
'Baumann, James E.'
'Yap, Glenn P. A.'
'Sellinger, Alan'
'Bloch, Eric D.'

_publ_section_title
;
 Ligand-Based Phase Control in Porous Zirconium Coordination Cages
;
_journal_name_full 'Chemistry of Materials'
_journal_paper_doi 10.1021/acs.chemmater.0c01965
_journal_year 2020
_chemical_formula_moiety 'C120 H120 O40 Zr12, 4(Cl)'
_chemical_formula_sum 'C120 H120 Cl4 O40 Zr12'
_chemical_formula_weight 3438.59
_space_group_crystal_system cubic
_space_group_IT_number 225
_space_group_name_Hall '-F 4 2 3'
_space_group_name_H-M_alt 'F m -3 m'
_atom_sites_solution_hydrogens geom
_atom_sites_solution_primary iterative
_atom_sites_solution_secondary difmap
_audit_creation_method SHELXL-2018/3
_cell_angle_alpha 90
_cell_angle_beta 90
_cell_angle_gamma 90
_cell_formula_units_Z 8
_cell_length_a 36.587(4)
_cell_length_b 36.587(4)
_cell_length_c 36.587(4)
_cell_measurement_reflns_used 1346
_cell_measurement_temperature 200(2)
_cell_measurement_theta_max 33.63
_cell_measurement_theta_min 4.01
_cell_volume 48976(9)
_computing_cell_refinement 'Bruker SAINT'
_computing_data_collection 'Bruker APEX2'
_computing_data_reduction 'Bruker SAINT'
_computing_molecular_graphics 'Bruker SHELXTL'
_computing_publication_material 'Bruker SHELXTL'
_computing_structure_refinement 'SHELXL-2018/3 (Sheldrick, 2018)'
_computing_structure_solution 'SHELXS-97 (Sheldrick 2008)'
_diffrn_ambient_temperature 200(2)
_diffrn_detector_area_resol_mean 8.33
_diffrn_measured_fraction_theta_full 0.993
_diffrn_measured_fraction_theta_max 0.993
_diffrn_measurement_device_type 'Bruker AXS APEX diffractometer'
_diffrn_measurement_method '\f and \w scans'
_diffrn_radiation_type CuK\a
_diffrn_radiation_wavelength 1.54178
_diffrn_reflns_av_R_equivalents 0.0642
_diffrn_reflns_av_unetI/netI 0.0230
_diffrn_reflns_Laue_measured_fraction_full 0.993
_diffrn_reflns_Laue_measured_fraction_max 0.993
_diffrn_reflns_limit_h_max 26
_diffrn_reflns_limit_h_min -26
_diffrn_reflns_limit_k_max 25
_diffrn_reflns_limit_k_min -24
_diffrn_reflns_limit_l_max 24
_diffrn_reflns_limit_l_min -18
_diffrn_reflns_number 8337
_diffrn_reflns_point_group_measured_fraction_full 0.993
_diffrn_reflns_point_group_measured_fraction_max 0.993
_diffrn_reflns_theta_full 33.853
_diffrn_reflns_theta_max 33.853
_diffrn_reflns_theta_min 2.091
_exptl_absorpt_coefficient_mu 4.763
_exptl_absorpt_correction_T_max 0.7467
_exptl_absorpt_correction_T_min 0.5908
_exptl_absorpt_correction_type multi-scan
_exptl_absorpt_process_details
; 
 SADABS 2016/2: Krause, L., Herbst-Irmer, R., Sheldrick G.M. & Stalke D., 
 J. Appl. Cryst. 48 (2015) 3-10 
;
_exptl_crystal_colour colourless
_exptl_crystal_density_diffrn 0.933
_exptl_crystal_description block
_exptl_crystal_F_000 13664
_exptl_crystal_size_max 0.1
_exptl_crystal_size_mid 0.1
_exptl_crystal_size_min 0.1
_refine_diff_density_max 0.261
_refine_diff_density_min -0.249
_refine_diff_density_rms 0.059
_refine_ls_extinction_method none
_refine_ls_goodness_of_fit_ref 1.150
_refine_ls_hydrogen_treatment constr
_refine_ls_matrix_type full
_refine_ls_number_parameters 119
_refine_ls_number_reflns 548
_refine_ls_number_restraints 213
_refine_ls_restrained_S_all 0.965
_refine_ls_R_factor_all 0.0742
_refine_ls_R_factor_gt 0.0580
_refine_ls_shift/su_max 0.000
_refine_ls_shift/su_mean 0.000
_refine_ls_structure_factor_coef Fsqd
_refine_ls_weighting_details 'w=1/[\s^2^(Fo^2^)+(0.1090P)^2^+817.5804P] where P=(Fo^2^+2Fc^2^)/3'
_refine_ls_weighting_scheme calc
_refine_ls_wR_factor_gt 0.1641
_refine_ls_wR_factor_ref 0.1857
_reflns_Friedel_coverage 0.000
_reflns_number_gt 414
_reflns_number_total 548
_reflns_threshold_expression 'I > 2\s(I)'
_cod_data_source_file cm0c01965_si_006.cif
_cod_data_source_block eric171_sq
_cod_original_cell_volume 48976(17)
_cod_database_code 4003600
_shelx_shelxl_version_number 2018/3
_shelx_space_group_comment
; 
The symmetry employed for this shelxl refinement is uniquely defined 
by the following loop, which should always be used as a source of 
symmetry information in preference to the above space-group names. 
They are only intended as comments. 
;

loop_
_space_group_symop_operation_xyz
'x, y, z'
'-x, -y, z'
'-x, y, -z'
'x, -y, -z'
'z, x, y'
'z, -x, -y'
'-z, -x, y'
'-z, x, -y'
'y, z, x'
'-y, z, -x'
'y, -z, -x'
'-y, -z, x'
'y, x, -z'
'-y, -x, -z'
'y, -x, z'
'-y, x, z'
'x, z, -y'
'-x, z, y'
'-x, -z, -y'
'x, -z, y'
'z, y, -x'
'z, -y, x'
'-z, y, x'
'-z, -y, -x'
'x, y+1/2, z+1/2'
'-x, -y+1/2, z+1/2'
'-x, y+1/2, -z+1/2'
'x, -y+1/2, -z+1/2'
'z, x+1/2, y+1/2'
'z, -x+1/2, -y+1/2'
'-z, -x+1/2, y+1/2'
'-z, x+1/2, -y+1/2'
'y, z+1/2, x+1/2'
'-y, z+1/2, -x+1/2'
'y, -z+1/2, -x+1/2'
'-y, -z+1/2, x+1/2'
'y, x+1/2, -z+1/2'
'-y, -x+1/2, -z+1/2'
'y, -x+1/2, z+1/2'
'-y, x+1/2, z+1/2'
'x, z+1/2, -y+1/2'
'-x, z+1/2, y+1/2'
'-x, -z+1/2, -y+1/2'
'x, -z+1/2, y+1/2'
'z, y+1/2, -x+1/2'
'z, -y+1/2, x+1/2'
'-z, y+1/2, x+1/2'
'-z, -y+1/2, -x+1/2'
'x+1/2, y, z+1/2'
'-x+1/2, -y, z+1/2'
'-x+1/2, y, -z+1/2'
'x+1/2, -y, -z+1/2'
'z+1/2, x, y+1/2'
'z+1/2, -x, -y+1/2'
'-z+1/2, -x, y+1/2'
'-z+1/2, x, -y+1/2'
'y+1/2, z, x+1/2'
'-y+1/2, z, -x+1/2'
'y+1/2, -z, -x+1/2'
'-y+1/2, -z, x+1/2'
'y+1/2, x, -z+1/2'
'-y+1/2, -x, -z+1/2'
'y+1/2, -x, z+1/2'
'-y+1/2, x, z+1/2'
'x+1/2, z, -y+1/2'
'-x+1/2, z, y+1/2'
'-x+1/2, -z, -y+1/2'
'x+1/2, -z, y+1/2'
'z+1/2, y, -x+1/2'
'z+1/2, -y, x+1/2'
'-z+1/2, y, x+1/2'
'-z+1/2, -y, -x+1/2'
'x+1/2, y+1/2, z'
'-x+1/2, -y+1/2, z'
'-x+1/2, y+1/2, -z'
'x+1/2, -y+1/2, -z'
'z+1/2, x+1/2, y'
'z+1/2, -x+1/2, -y'
'-z+1/2, -x+1/2, y'
'-z+1/2, x+1/2, -y'
'y+1/2, z+1/2, x'
'-y+1/2, z+1/2, -x'
'y+1/2, -z+1/2, -x'
'-y+1/2, -z+1/2, x'
'y+1/2, x+1/2, -z'
'-y+1/2, -x+1/2, -z'
'y+1/2, -x+1/2, z'
'-y+1/2, x+1/2, z'
'x+1/2, z+1/2, -y'
'-x+1/2, z+1/2, y'
'-x+1/2, -z+1/2, -y'
'x+1/2, -z+1/2, y'
'z+1/2, y+1/2, -x'
'z+1/2, -y+1/2, x'
'-z+1/2, y+1/2, x'
'-z+1/2, -y+1/2, -x'
'-x, -y, -z'
'x, y, -z'
'x, -y, z'
'-x, y, z'
'-z, -x, -y'
'-z, x, y'
'z, x, -y'
'z, -x, y'
'-y, -z, -x'
'y, -z, x'
'-y, z, x'
'y, z, -x'
'-y, -x, z'
'y, x, z'
'-y, x, -z'
'y, -x, -z'
'-x, -z, y'
'x, -z, -y'
'x, z, y'
'-x, z, -y'
'-z, -y, x'
'-z, y, -x'
'z, -y, -x'
'z, y, x'
'-x, -y+1/2, -z+1/2'
'x, y+1/2, -z+1/2'
'x, -y+1/2, z+1/2'
'-x, y+1/2, z+1/2'
'-z, -x+1/2, -y+1/2'
'-z, x+1/2, y+1/2'
'z, x+1/2, -y+1/2'
'z, -x+1/2, y+1/2'
'-y, -z+1/2, -x+1/2'
'y, -z+1/2, x+1/2'
'-y, z+1/2, x+1/2'
'y, z+1/2, -x+1/2'
'-y, -x+1/2, z+1/2'
'y, x+1/2, z+1/2'
'-y, x+1/2, -z+1/2'
'y, -x+1/2, -z+1/2'
'-x, -z+1/2, y+1/2'
'x, -z+1/2, -y+1/2'
'x, z+1/2, y+1/2'
'-x, z+1/2, -y+1/2'
'-z, -y+1/2, x+1/2'
'-z, y+1/2, -x+1/2'
'z, -y+1/2, -x+1/2'
'z, y+1/2, x+1/2'
'-x+1/2, -y, -z+1/2'
'x+1/2, y, -z+1/2'
'x+1/2, -y, z+1/2'
'-x+1/2, y, z+1/2'
'-z+1/2, -x, -y+1/2'
'-z+1/2, x, y+1/2'
'z+1/2, x, -y+1/2'
'z+1/2, -x, y+1/2'
'-y+1/2, -z, -x+1/2'
'y+1/2, -z, x+1/2'
'-y+1/2, z, x+1/2'
'y+1/2, z, -x+1/2'
'-y+1/2, -x, z+1/2'
'y+1/2, x, z+1/2'
'-y+1/2, x, -z+1/2'
'y+1/2, -x, -z+1/2'
'-x+1/2, -z, y+1/2'
'x+1/2, -z, -y+1/2'
'x+1/2, z, y+1/2'
'-x+1/2, z, -y+1/2'
'-z+1/2, -y, x+1/2'
'-z+1/2, y, -x+1/2'
'z+1/2, -y, -x+1/2'
'z+1/2, y, x+1/2'
'-x+1/2, -y+1/2, -z'
'x+1/2, y+1/2, -z'
'x+1/2, -y+1/2, z'
'-x+1/2, y+1/2, z'
'-z+1/2, -x+1/2, -y'
'-z+1/2, x+1/2, y'
'z+1/2, x+1/2, -y'
'z+1/2, -x+1/2, y'
'-y+1/2, -z+1/2, -x'
'y+1/2, -z+1/2, x'
'-y+1/2, z+1/2, x'
'y+1/2, z+1/2, -x'
'-y+1/2, -x+1/2, z'
'y+1/2, x+1/2, z'
'-y+1/2, x+1/2, -z'
'y+1/2, -x+1/2, -z'
'-x+1/2, -z+1/2, y'
'x+1/2, -z+1/2, -y'
'x+1/2, z+1/2, y'
'-x+1/2, z+1/2, -y'
'-z+1/2, -y+1/2, x'
'-z+1/2, y+1/2, -x'
'z+1/2, -y+1/2, -x'
'z+1/2, y+1/2, x'

loop_
_atom_site_label
_atom_site_type_symbol
_atom_site_fract_x
_atom_site_fract_y
_atom_site_fract_z
_atom_site_U_iso_or_equiv
_atom_site_adp_type
_atom_site_occupancy
_atom_site_site_symmetry_order
_atom_site_calc_flag
_atom_site_refinement_flags_posn
_atom_site_refinement_flags_adp
_atom_site_refinement_flags_occupancy
_atom_site_disorder_assembly
_atom_site_disorder_group
Zr1 Zr 0.39010(4) 0.67458(6) 0.60990(4) 0.1218(18) Uani 1 2 d S T P . .
Cl1 Cl 0.3890(3) 0.6110(3) 0.500000 0.155(6) Uani 0.6667 4 d S T P . .
O1 O 0.3557(3) 0.6443(3) 0.6443(3) 0.121(7) Uani 1 6 d S T P . .
O2 O 0.3644(3) 0.6356(3) 0.5763(4) 0.124(5) Uani 1 2 d S T P . .
H2O H 0.369258 0.630742 0.551274 0.149 Uiso 1 2 calc R U P . .
O3 O 0.3960(3) 0.7047(3) 0.6609(3) 0.129(4) Uani 1 1 d . U . . .
C1 C 0.4485(4) 0.6842(5) 0.5768(4) 0.158(6) Uani 1 1 d . U . . .
H1 H 0.469478 0.666706 0.577379 0.189 Uiso 1 1 calc R U . . .
C2 C 0.4454(5) 0.7143(5) 0.5993(6) 0.154(6) Uani 1 1 d . U . . .
H2 H 0.463359 0.723151 0.617939 0.185 Uiso 1 1 calc R U . . .
C3 C 0.4140(5) 0.7329(8) 0.5860(5) 0.154(7) Uani 1 2 d S TU P . .
H3 H 0.405807 0.757704 0.594192 0.185 Uiso 1 2 calc R U P . .
C4 C 0.3956(7) 0.6939(6) 0.6939(6) 0.123(6) Uani 1 2 d S TU P . .
C5 C 0.3960(5) 0.7209(10) 0.7281(10) 0.124(6) Uani 0.25 1 d DG U P A -1
C6 C 0.4042(7) 0.7160(10) 0.7649(11) 0.128(7) Uani 0.25 1 d DG U P A -1
C7 C 0.4019(7) 0.7453(11) 0.7889(10) 0.128(7) Uani 0.25 1 d DG U P A -1
H7 H 0.407482 0.742012 0.814065 0.153 Uiso 0.25 1 calc R U P A -1
C8 C 0.3913(7) 0.7795(11) 0.7762(11) 0.124(7) Uani 0.25 1 d DG U P A -1
C9 C 0.3831(7) 0.7844(10) 0.7394(11) 0.126(7) Uani 0.25 1 d DG U P A -1
C10 C 0.3854(6) 0.7551(11) 0.7154(10) 0.125(7) Uani 0.25 1 d DG U P A -1
H10 H 0.379759 0.758416 0.690273 0.150 Uiso 0.25 1 calc R U P A -1
C11 C 0.4152(14) 0.6742(15) 0.7808(13) 0.142(12) Uani 0.25 1 d D U P A -1
H11A H 0.420147 0.675731 0.807108 0.214 Uiso 0.25 1 calc R U P A -1
H11B H 0.394824 0.657393 0.776518 0.214 Uiso 0.25 1 calc R U P A -1
H11C H 0.437015 0.665309 0.768119 0.214 Uiso 0.25 1 calc R U P A -1
C12 C 0.3708(14) 0.8260(14) 0.7239(15) 0.133(12) Uani 0.25 1 d D U P A -1
H12A H 0.365955 0.824605 0.697630 0.199 Uiso 0.25 1 calc R U P A -1
H12B H 0.348627 0.834040 0.736667 0.199 Uiso 0.25 1 calc R U P A -1
H12C H 0.390568 0.843405 0.728516 0.199 Uiso 0.25 1 calc R U P A -1

loop_
_atom_site_aniso_label
_atom_site_aniso_U_11
_atom_site_aniso_U_22
_atom_site_aniso_U_33
_atom_site_aniso_U_23
_atom_site_aniso_U_13
_atom_site_aniso_U_12
Zr1 0.126(2) 0.114(2) 0.126(2) -0.0108(11) 0.0086(16) 0.0108(11)
Cl1 0.168(9) 0.168(9) 0.129(13) 0.000 0.000 -0.032(11)
O1 0.121(7) 0.121(7) 0.121(7) -0.023(8) 0.023(8) 0.023(8)
O2 0.139(8) 0.139(8) 0.095(10) -0.005(7) 0.005(7) 0.021(9)
O3 0.132(8) 0.131(8) 0.126(8) -0.021(9) 0.004(7) 0.002(6)
C1 0.144(11) 0.173(16) 0.156(14) 0.004(9) 0.015(12) 0.016(10)
C2 0.145(10) 0.173(16) 0.144(12) -0.001(9) 0.009(12) -0.009(9)
C3 0.151(11) 0.160(16) 0.151(11) 0.001(8) 0.023(14) -0.001(8)
C4 0.128(10) 0.121(7) 0.121(7) -0.028(12) 0.008(7) 0.008(7)
C5 0.137(12) 0.119(10) 0.117(10) -0.028(12) 0.006(12) 0.012(12)
C6 0.146(15) 0.121(13) 0.117(12) -0.030(13) 0.008(14) 0.018(14)
C7 0.146(16) 0.123(14) 0.114(13) -0.029(13) 0.010(15) 0.019(16)
C8 0.143(16) 0.119(14) 0.111(14) -0.028(14) 0.012(16) 0.019(16)
C9 0.144(15) 0.119(13) 0.114(14) -0.030(13) 0.009(15) 0.016(15)
C10 0.140(15) 0.121(12) 0.114(13) -0.030(12) 0.008(14) 0.014(14)
C11 0.17(3) 0.130(19) 0.13(2) -0.031(19) 0.00(2) 0.03(2)
C12 0.16(3) 0.121(18) 0.12(2) -0.027(19) 0.00(2) 0.02(2)

loop_
_atom_type_symbol
_atom_type_description
_atom_type_scat_dispersion_real
_atom_type_scat_dispersion_imag
_atom_type_scat_source
C C 0.0181 0.0091 'International Tables Vol C Tables 4.2.6.8 and 6.1.1.4'
H H 0.0000 0.0000 'International Tables Vol C Tables 4.2.6.8 and 6.1.1.4'
Zr Zr -0.1862 2.2449 'International Tables Vol C Tables 4.2.6.8 and 6.1.1.4'
O O 0.0492 0.0322 'International Tables Vol C Tables 4.2.6.8 and 6.1.1.4'
Cl Cl 0.3639 0.7018 'International Tables Vol C Tables 4.2.6.8 and 6.1.1.4'

loop_
_geom_angle_atom_site_label_1
_geom_angle_atom_site_label_2
_geom_angle_atom_site_label_3
_geom_angle
_geom_angle_site_symmetry_1
_geom_angle_site_symmetry_3
_geom_angle_publ_flag
O1 Zr1 O2 73.9(5) . 7_665 ?
O1 Zr1 O2 73.9(5) . . ?
O2 Zr1 O2 93.7(7) 7_665 . ?
O1 Zr1 O3 79.3(5) . 118_656 ?
O2 Zr1 O3 152.6(4) 7_665 118_656 ?
O2 Zr1 O3 84.3(5) . 118_656 ?
O1 Zr1 O3 79.3(5) . . ?
O2 Zr1 O3 84.3(5) 7_665 . ?
O2 Zr1 O3 152.6(4) . . ?
O3 Zr1 O3 85.0(6) 118_656 . ?
O1 Zr1 C3 152.0(9) . . ?
O2 Zr1 C3 122.5(5) 7_665 . ?
O2 Zr1 C3 122.5(5) . . ?
O3 Zr1 C3 80.2(6) 118_656 . ?
O3 Zr1 C3 80.2(6) . . ?
O1 Zr1 C1 152.2(6) . 118_656 ?
O2 Zr1 C1 101.3(5) 7_665 118_656 ?
O2 Zr1 C1 79.2(5) . 118_656 ?
O3 Zr1 C1 105.2(5) 118_656 118_656 ?
O3 Zr1 C1 128.1(5) . 118_656 ?
C3 Zr1 C1 53.1(8) . 118_656 ?
O1 Zr1 C1 152.2(6) . . ?
O2 Zr1 C1 79.2(5) 7_665 . ?
O2 Zr1 C1 101.3(5) . . ?
O3 Zr1 C1 128.1(5) 118_656 . ?
O3 Zr1 C1 105.2(5) . . ?
C3 Zr1 C1 53.1(8) . . ?
C1 Zr1 C1 30.5(7) 118_656 . ?
O1 Zr1 C2 151.5(5) . 118_656 ?
O2 Zr1 C2 131.3(6) 7_665 118_656 ?
O2 Zr1 C2 89.4(5) . 118_656 ?
O3 Zr1 C2 76.1(6) 118_656 118_656 ?
O3 Zr1 C2 112.3(5) . 118_656 ?
C3 Zr1 C2 33.1(5) . 118_656 ?
C1 Zr1 C2 32.1(5) 118_656 118_656 ?
C1 Zr1 C2 52.7(5) . 118_656 ?
O1 Zr1 C2 151.5(5) . . ?
O2 Zr1 C2 89.4(5) 7_665 . ?
O2 Zr1 C2 131.3(6) . . ?
O3 Zr1 C2 112.3(5) 118_656 . ?
O3 Zr1 C2 76.1(6) . . ?
C3 Zr1 C2 33.1(5) . . ?
C1 Zr1 C2 52.7(5) 118_656 . ?
C1 Zr1 C2 32.1(5) . . ?
C2 Zr1 C2 54.7(10) 118_656 . ?
O1 Zr1 Zr1 37.0(3) . 10_656 ?
O2 Zr1 Zr1 86.2(3) 7_665 10_656 ?
O2 Zr1 Zr1 37.3(3) . 10_656 ?
O3 Zr1 Zr1 75.7(3) 118_656 10_656 ?
O3 Zr1 Zr1 115.3(3) . 10_656 ?
C3 Zr1 Zr1 149.59(11) . 10_656 ?
C1 Zr1 Zr1 116.5(4) 118_656 10_656 ?
C1 Zr1 Zr1 135.1(4) . 10_656 ?
C2 Zr1 Zr1 121.1(5) 118_656 10_656 ?
C2 Zr1 Zr1 167.2(5) . 10_656 ?
O1 Zr1 Zr1 37.0(3) . 7_665 ?
O2 Zr1 Zr1 37.3(3) 7_665 7_665 ?
O2 Zr1 Zr1 86.2(3) . 7_665 ?
O3 Zr1 Zr1 115.3(3) 118_656 7_665 ?
O3 Zr1 Zr1 75.7(3) . 7_665 ?
C3 Zr1 Zr1 149.59(11) . 7_665 ?
C1 Zr1 Zr1 135.1(4) 118_656 7_665 ?
C1 Zr1 Zr1 116.5(4) . 7_665 ?
C2 Zr1 Zr1 167.2(5) 118_656 7_665 ?
C2 Zr1 Zr1 121.1(5) . 7_665 ?
Zr1 Zr1 Zr1 60.0 10_656 7_665 ?
Zr1 O1 Zr1 106.0(6) 10_656 7_665 ?
Zr1 O1 Zr1 106.0(6) 10_656 . ?
Zr1 O1 Zr1 106.0(6) 7_665 . ?
Zr1 O2 Zr1 105.4(6) 10_656 . ?
Zr1 O2 H2O 127.3 10_656 . ?
Zr1 O2 H2O 127.3 . . ?
C4 O3 Zr1 130.9(17) . . ?
C1 C1 C2 111.4(13) 118_656 . ?
C1 C1 Zr1 74.7(4) 118_656 . ?
C2 C1 Zr1 75.5(11) . . ?
C1 C1 H1 124.0 118_656 . ?
C2 C1 H1 124.0 . . ?
Zr1 C1 H1 124.0 . . ?
C1 C2 C3 104(3) . . ?
C1 C2 Zr1 72.4(12) . . ?
C3 C2 Zr1 71.4(14) . . ?
C1 C2 H2 127.6 . . ?
C3 C2 H2 127.6 . . ?
Zr1 C2 H2 127.6 . . ?
C2 C3 C2 109(3) 118_656 . ?
C2 C3 Zr1 75.5(15) 118_656 . ?
C2 C3 Zr1 75.5(15) . . ?
C2 C3 H3 125.0 118_656 . ?
C2 C3 H3 125.0 . . ?
Zr1 C3 H3 125.0 . . ?
O3 C4 O3 126(3) . 115 ?
O3 C4 C5 124(2) . . ?
O3 C4 C5 110(2) 115 . ?
C6 C5 C10 120.0 . . ?
C6 C5 C4 133.0(19) . . ?
C10 C5 C4 107.0(19) . . ?
C5 C6 C7 120.0 . . ?
C5 C6 C11 120.2(8) . . ?
C7 C6 C11 119.7(8) . . ?
C8 C7 C6 120.0 . . ?
C8 C7 H7 120.0 . . ?
C6 C7 H7 120.0 . . ?
C9 C8 C7 120.0 . . ?
C8 C9 C10 120.0 . . ?
C8 C9 C12 120.0(8) . . ?
C10 C9 C12 120.0(8) . . ?
C9 C10 C5 120.0 . . ?
C9 C10 H10 120.0 . . ?
C5 C10 H10 120.0 . . ?
C6 C11 H11A 109.5 . . ?
C6 C11 H11B 109.5 . . ?
H11A C11 H11B 109.5 . . ?
C6 C11 H11C 109.5 . . ?
H11A C11 H11C 109.5 . . ?
H11B C11 H11C 109.5 . . ?
C9 C12 H12A 109.5 . . ?
C9 C12 H12B 109.5 . . ?
H12A C12 H12B 109.5 . . ?
C9 C12 H12C 109.5 . . ?
H12A C12 H12C 109.5 . . ?
H12B C12 H12C 109.5 . . ?

loop_
_geom_bond_atom_site_label_1
_geom_bond_atom_site_label_2
_geom_bond_distance
_geom_bond_site_symmetry_2
_geom_bond_publ_flag
Zr1 O1 2.096(8) . ?
Zr1 O2 2.104(8) 7_665 ?
Zr1 O2 2.104(8) . ?
Zr1 O3 2.176(11) 118_656 ?
Zr1 O3 2.176(11) . ?
Zr1 C3 2.47(3) . ?
Zr1 C1 2.481(17) 118_656 ?
Zr1 C1 2.481(17) . ?
Zr1 C2 2.52(2) 118_656 ?
Zr1 C2 2.52(2) . ?
Zr1 Zr1 3.347(4) 10_656 ?
Zr1 Zr1 3.347(4) 7_665 ?
O2 H2O 0.9500 . ?
O3 C4 1.271(14) . ?
C1 C1 1.31(3) 118_656 ?
C1 C2 1.38(2) . ?
C1 H1 1.0000 . ?
C2 C3 1.42(2) . ?
C2 H2 1.0000 . ?
C3 H3 1.0000 . ?
C4 C5 1.60(5) . ?
C5 C6 1.3900 . ?
C5 C10 1.3900 . ?
C6 C7 1.3900 . ?
C6 C11 1.68(4) . ?
C7 C8 1.3900 . ?
C7 H7 0.9500 . ?
C8 C9 1.3900 . ?
C9 C10 1.3900 . ?
C9 C12 1.68(4) . ?
C10 H10 0.9500 . ?
C11 H11A 0.9800 . ?
C11 H11B 0.9800 . ?
C11 H11C 0.9800 . ?
C12 H12A 0.9800 . ?
C12 H12B 0.9800 . ?
C12 H12C 0.9800 . ?

loop_
_geom_hbond_atom_site_label_D
_geom_hbond_atom_site_label_H
_geom_hbond_atom_site_label_A
_geom_hbond_distance_DH
_geom_hbond_distance_HA
_geom_hbond_distance_DA
_geom_hbond_angle_DHA
_geom_hbond_site_symmetry_A
_geom_hbond_publ_flag
O2 H2O Cl1 0.95 2.14 3.069(14) 166.9 . yes
